data_7213171
loop_
_publ_author_name
'Feeder, Neil'
'Hutton, Gordon'
'Nelson, Adam'
'Warren, Stuart'

_publ_section_title
;
 Stereoselective intramolecular acylation of
 \g&#x2032;-benzoyloxyphosphine oxides with an internal
 chlorotrimethylsilane trap: isolation of silylated tetrahedral
 intermediates
;
_journal_issue 23
_journal_name_full 'Journal of the Chemical Society, Perkin Transactions 1'
_journal_page_first 3413
_journal_paper_doi 10.1039/a907320e
_journal_year 1999
_chemical_compound_source 'See manuscript'
_chemical_formula_moiety 'C27 H33 O3 P Si'
_chemical_formula_sum 'C27 H33 O3 P Si'
_chemical_formula_weight 464.59
_chemical_name_systematic
; 
 ? 
;
_space_group_IT_number 14
_symmetry_cell_setting monoclinic
_symmetry_space_group_name_Hall '-P 2ybc'
_symmetry_space_group_name_H-M 'P 1 21/c 1'
_atom_sites_solution_hydrogens geom
_atom_sites_solution_primary direct
_atom_sites_solution_secondary difmap
_audit_creation_method SHELXL
_cell_angle_alpha 90.00
_cell_angle_beta 111.75(3)
_cell_angle_gamma 90.00
_cell_formula_units_Z 4
_cell_length_a 18.753(4)
_cell_length_b 8.349(2)
_cell_length_c 18.019(4)
_cell_measurement_reflns_used 25
_cell_measurement_temperature 295(2)
_cell_measurement_theta_max 30
_cell_measurement_theta_min 20
_cell_volume 2620.4(12)
_computing_cell_refinement 'CAD4, SETANG (Enraf Nonius)'
_computing_data_collection 'CAD4 (Enraf Nonius)'
_computing_data_reduction 'TEXSAN (Molecular Structure Corporation, 1995)'
_computing_molecular_graphics 'TEXSAN (Molecular Structure Corporation, 1995)'
_computing_publication_material 'SHELXL-93 (Sheldrick, 1993)'
_computing_structure_refinement 'SHELXL-93 (Sheldrick, 1993)'
_computing_structure_solution 'SHELXS-86 (Sheldrick, 1990)'
_diffrn_ambient_temperature 295(2)
_diffrn_measurement_device 'Nonius CAD4'
_diffrn_measurement_method '\w/2\q scans'
_diffrn_radiation_monochromator graphite
_diffrn_radiation_source 'fine-focus sealed tube'
_diffrn_radiation_type MoK\a
_diffrn_radiation_wavelength 0.71073
_diffrn_reflns_av_R_equivalents 0.0274
_diffrn_reflns_av_sigmaI/netI 0.0451
_diffrn_reflns_limit_h_max 22
_diffrn_reflns_limit_h_min 0
_diffrn_reflns_limit_k_max 0
_diffrn_reflns_limit_k_min -9
_diffrn_reflns_limit_l_max 19
_diffrn_reflns_limit_l_min -21
_diffrn_reflns_number 4747
_diffrn_reflns_theta_max 24.97
_diffrn_reflns_theta_min 2.28
_diffrn_standards_decay_% 0.1
_diffrn_standards_interval_count 400
_diffrn_standards_number 3
_exptl_absorpt_coefficient_mu 0.175
_exptl_absorpt_correction_type none
_exptl_crystal_colour colourless
_exptl_crystal_density_diffrn 1.178
_exptl_crystal_description block
_exptl_crystal_F_000 992
_exptl_crystal_size_max 0.50
_exptl_crystal_size_mid 0.50
_exptl_crystal_size_min 0.30
_refine_diff_density_max 0.192
_refine_diff_density_min -0.233
_refine_ls_extinction_method none
_refine_ls_goodness_of_fit_all 1.032
_refine_ls_goodness_of_fit_obs 1.133
_refine_ls_hydrogen_treatment refU
_refine_ls_matrix_type full
_refine_ls_number_parameters 294
_refine_ls_number_reflns 4542
_refine_ls_number_restraints 0
_refine_ls_restrained_S_all 1.055
_refine_ls_restrained_S_obs 1.133
_refine_ls_R_factor_all 0.0947
_refine_ls_R_factor_obs 0.0449
_refine_ls_shift/esd_max 0.001
_refine_ls_shift/esd_mean 0.000
_refine_ls_structure_factor_coef Fsqd
_refine_ls_weighting_details 'w=1/[\s^2^(Fo^2^)+(0.0693P)^2^+0.1143P] where P=(Fo^2^+2Fc^2^)/3'
_refine_ls_weighting_scheme calc
_refine_ls_wR_factor_all 0.1305
_refine_ls_wR_factor_obs 0.1102
_reflns_number_observed 2948
_reflns_number_total 4599
_reflns_observed_criterion >2sigma(I)
_cod_data_source_file 907320esup1.cif
_cod_data_source_block II
_cod_depositor_comments
;
The following automatic conversions were performed:

'_symmetry_cell_setting' value 'Monoclinic' changed to 'monoclinic'
according to /home/saulius/struct/CIF-dictionaries/cif_core.dic
dictionary named 'cif_core.dic' version 2.4.2 from 2011-04-26.

Automatic conversion script
Id: cif_fix_values 1891 2012-01-12 08:04:46Z andrius 

The following automatic conversions were performed:

'_refine_ls_weighting_scheme' value 'calc
w=1/[\s^2^(Fo^2^)+(0.0693P)^2^+0.1143P] where P=(Fo^2^+2Fc^2^)/3' was
changed to 'calc'. New tag '_refine_ls_weighting_details' was
created. The value of the new tag was set to
'w=1/[\s^2^(Fo^2^)+(0.0693P)^2^+0.1143P] where P=(Fo^2^+2Fc^2^)/3'.

Automatic conversion script
Id: cif_fix_values 3143 2015-03-26 13:38:13Z robertas 
;
_cod_original_cell_volume 2620.4(10)
_cod_database_code 7213171

loop_
_symmetry_equiv_pos_as_xyz
'x, y, z'
'-x, y+1/2, -z+1/2'
'-x, -y, -z'
'x, -y-1/2, z-1/2'

loop_
_atom_site_aniso_label
_atom_site_aniso_U_11
_atom_site_aniso_U_22
_atom_site_aniso_U_33
_atom_site_aniso_U_23
_atom_site_aniso_U_13
_atom_site_aniso_U_12
P1 0.0525(4) 0.0431(4) 0.0454(3) 0.0056(3) 0.0223(3) 0.0088(3)
Si1 0.0736(5) 0.0390(4) 0.0653(5) -0.0025(3) 0.0373(4) 0.0018(4)
O1 0.0512(10) 0.0493(10) 0.0534(10) -0.0004(8) 0.0266(8) -0.0025(8)
O2 0.0819(13) 0.0499(11) 0.0600(11) 0.0167(9) 0.0313(10) 0.0139(9)
O3 0.0532(10) 0.0391(9) 0.0578(10) -0.0006(8) 0.0241(8) 0.0067(8)
C1 0.0451(14) 0.0371(13) 0.0527(14) 0.0005(11) 0.0221(11) 0.0027(11)
C2 0.0493(13) 0.0350(12) 0.0452(13) 0.0046(10) 0.0228(11) 0.0053(11)
C3 0.0565(15) 0.0475(15) 0.058(2) 0.0006(12) 0.0336(13) 0.0095(12)
C4 0.057(2) 0.052(2) 0.0575(15) 0.0045(13) 0.0340(13) 0.0030(13)
C5 0.072(2) 0.090(2) 0.088(2) -0.012(2) 0.052(2) -0.013(2)
C8 0.078(2) 0.091(2) 0.070(2) -0.016(2) 0.046(2) 0.000(2)
C9 0.0476(14) 0.060(2) 0.0458(14) 0.0005(12) 0.0199(11) 0.0055(12)
C10 0.092(2) 0.081(2) 0.053(2) 0.004(2) 0.019(2) 0.003(2)
C11 0.126(3) 0.138(4) 0.042(2) -0.015(2) 0.010(2) -0.017(3)
C12 0.124(3) 0.092(3) 0.080(3) -0.042(2) 0.047(2) -0.026(2)
C13 0.085(2) 0.070(2) 0.089(2) -0.021(2) 0.040(2) -0.004(2)
C14 0.063(2) 0.054(2) 0.066(2) -0.0091(14) 0.0226(14) 0.0022(14)
C15 0.0469(14) 0.059(2) 0.0528(15) -0.0046(13) 0.0206(12) 0.0040(13)
C16 0.075(2) 0.083(2) 0.096(2) -0.004(2) 0.048(2) 0.021(2)
C17 0.095(3) 0.125(4) 0.136(4) -0.023(3) 0.073(3) 0.025(3)
C18 0.082(3) 0.170(5) 0.093(3) -0.032(3) 0.058(2) -0.015(3)
C19 0.088(2) 0.130(3) 0.082(2) 0.002(2) 0.052(2) -0.014(2)
C20 0.073(2) 0.084(2) 0.070(2) 0.008(2) 0.038(2) 0.001(2)
C21 0.058(2) 0.0367(13) 0.0462(13) -0.0028(11) 0.0224(12) -0.0044(11)
C22 0.068(2) 0.061(2) 0.058(2) -0.0012(14) 0.0354(14) -0.0055(14)
C23 0.099(2) 0.075(2) 0.063(2) -0.007(2) 0.049(2) -0.017(2)
C24 0.122(3) 0.071(2) 0.054(2) 0.010(2) 0.037(2) -0.012(2)
C25 0.092(2) 0.069(2) 0.056(2) 0.010(2) 0.020(2) 0.007(2)
C26 0.072(2) 0.056(2) 0.0509(15) 0.0054(13) 0.0242(14) 0.0063(14)
C27 0.117(3) 0.049(2) 0.105(3) 0.012(2) 0.064(2) 0.003(2)
C28 0.101(2) 0.083(2) 0.069(2) -0.018(2) 0.031(2) -0.016(2)
C29 0.106(3) 0.054(2) 0.125(3) -0.013(2) 0.064(2) 0.011(2)

loop_
_atom_site_label
_atom_site_type_symbol
_atom_site_fract_x
_atom_site_fract_y
_atom_site_fract_z
_atom_site_U_iso_or_equiv
_atom_site_thermal_displace_type
_atom_site_occupancy
_atom_site_calc_flag
_atom_site_refinement_flags
P1 P 0.18924(4) 0.15942(8) 0.44978(4) 0.0458(2) Uani 1 d .
Si1 Si 0.31241(5) 0.52212(9) 0.62403(5) 0.0560(2) Uani 1 d .
O1 O 0.39430(9) 0.2460(2) 0.59299(9) 0.0492(4) Uani 1 d .
O2 O 0.18747(11) 0.3080(2) 0.40478(10) 0.0625(5) Uani 1 d .
O3 O 0.27713(9) 0.3456(2) 0.58538(9) 0.0490(4) Uani 1 d .
C1 C 0.32091(13) 0.2053(3) 0.59356(14) 0.0439(6) Uani 1 d .
C2 C 0.28334(13) 0.0930(3) 0.51931(13) 0.0416(5) Uani 1 d .
H2 H 0.27647(13) -0.0126(3) 0.53946(13) 0.053(7) Uiso 1 calc R
C3 C 0.34718(14) 0.0769(3) 0.48413(15) 0.0503(6) Uani 1 d .
H3 H 0.38116(14) -0.0102(3) 0.51296(15) 0.059(7) Uiso 1 calc R
C4 C 0.39064(15) 0.2321(3) 0.5118(2) 0.0517(6) Uani 1 d .
H4 H 0.36095(15) 0.3214(3) 0.4798(2) 0.046(6) Uiso 1 calc R
C5 C 0.4716(2) 0.2372(4) 0.5134(2) 0.0773(9) Uani 1 d .
H51 H 0.4937(2) 0.3404(4) 0.5317(2) 0.088(6) Uiso 1 calc R
H52 H 0.4709(2) 0.2185(4) 0.4606(2) 0.088(6) Uiso 1 calc R
H53 H 0.5018(2) 0.1558(4) 0.5488(2) 0.088(6) Uiso 1 calc R
C8 C 0.3251(2) 0.0446(4) 0.3957(2) 0.0745(9) Uani 1 d .
H81 H 0.2978(2) -0.0552(4) 0.3822(2) 0.071(5) Uiso 1 calc R
H82 H 0.3706(2) 0.0388(4) 0.3833(2) 0.071(5) Uiso 1 calc R
H83 H 0.2928(2) 0.1296(4) 0.3655(2) 0.071(5) Uiso 1 calc R
C9 C 0.15221(14) -0.0100(3) 0.38348(15) 0.0502(6) Uani 1 d .
C10 C 0.1052(2) 0.0222(4) 0.3052(2) 0.0777(9) Uani 1 d .
H10 H 0.0943(2) 0.1276(4) 0.2882(2) 0.103(5) Uiso 1 calc R
C11 C 0.07435(13) -0.1016(3) 0.25259(13) 0.1082(13) Uani 1 d .
H11 H 0.04219(13) -0.0790(3) 0.20033(13) 0.103(5) Uiso 1 calc R
C12 C 0.09059(13) -0.2581(3) 0.27641(13) 0.0963(12) Uani 1 d R
H12 H 0.06951(13) -0.3405(3) 0.24018(13) 0.103(5) Uiso 1 calc R
C13 C 0.13720(13) -0.2930(3) 0.35248(13) 0.0789(9) Uani 1 d R
H13 H 0.14870(13) -0.3989(3) 0.36841(13) 0.103(5) Uiso 1 calc R
C14 C 0.1673(2) -0.1701(3) 0.4058(2) 0.0615(7) Uani 1 d .
H14 H 0.1985(2) -0.1944(3) 0.4582(2) 0.103(5) Uiso 1 calc R
C15 C 0.12875(14) 0.1654(3) 0.50796(15) 0.0522(6) Uani 1 d .
C16 C 0.0944(2) 0.3091(4) 0.5136(2) 0.0803(9) Uani 1 d .
H16 H 0.1010(2) 0.3993(4) 0.4866(2) 0.115(6) Uiso 1 calc R
C17 C 0.0499(2) 0.3169(6) 0.5602(3) 0.1102(14) Uani 1 d .
H17 H 0.0271(2) 0.4135(6) 0.5648(3) 0.115(6) Uiso 1 calc R
C18 C 0.0389(2) 0.1851(7) 0.5996(2) 0.1076(15) Uani 1 d .
H18 H 0.0091(2) 0.1921(7) 0.6308(2) 0.115(6) Uiso 1 calc R
C19 C 0.0716(2) 0.0441(6) 0.5927(2) 0.0944(11) Uani 1 d .
H19 H 0.0639(2) -0.0462(6) 0.6191(2) 0.115(6) Uiso 1 calc R
C20 C 0.1162(2) 0.0335(4) 0.5469(2) 0.0719(8) Uani 1 d .
H20 H 0.1380(2) -0.0642(4) 0.5423(2) 0.115(6) Uiso 1 calc R
C21 C 0.33188(14) 0.1223(3) 0.67222(14) 0.0460(6) Uani 1 d .
C22 C 0.2776(2) 0.1369(3) 0.7067(2) 0.0591(7) Uani 1 d .
H22 H 0.2347(2) 0.2010(3) 0.6827(2) 0.086(5) Uiso 1 calc R
C23 C 0.2868(2) 0.0567(4) 0.7770(2) 0.0736(9) Uani 1 d .
H23 H 0.2498(2) 0.0665(4) 0.7997(2) 0.086(5) Uiso 1 calc R
C24 C 0.3502(2) -0.0370(4) 0.8132(2) 0.0811(10) Uani 1 d .
H24 H 0.3563(2) -0.0903(4) 0.8604(2) 0.086(5) Uiso 1 calc R
C25 C 0.4047(2) -0.0523(4) 0.7797(2) 0.0744(9) Uani 1 d .
H25 H 0.4477(2) -0.1159(4) 0.8042(2) 0.086(5) Uiso 1 calc R
C26 C 0.3955(2) 0.0271(3) 0.7095(2) 0.0592(7) Uani 1 d .
H26 H 0.4325(2) 0.0163(3) 0.6869(2) 0.086(5) Uiso 1 calc R
C27 C 0.3520(2) 0.6284(3) 0.5578(2) 0.0839(10) Uani 1 d .
H271 H 0.3952(2) 0.5702(3) 0.5555(2) 0.119(8) Uiso 1 calc R
H272 H 0.3680(2) 0.7339(3) 0.5784(2) 0.119(8) Uiso 1 calc R
H273 H 0.3132(2) 0.6362(3) 0.5051(2) 0.119(8) Uiso 1 calc R
C28 C 0.3883(2) 0.5020(4) 0.7244(2) 0.0846(10) Uani 1 d .
H281 H 0.4313(2) 0.4456(4) 0.7203(2) 0.158(10) Uiso 1 calc R
H282 H 0.3686(2) 0.4435(4) 0.7585(2) 0.158(10) Uiso 1 calc R
H283 H 0.4044(2) 0.6065(4) 0.7465(2) 0.158(10) Uiso 1 calc R
C29 C 0.2290(2) 0.6301(4) 0.6302(2) 0.0889(11) Uani 1 d .
H291 H 0.1901(2) 0.6397(4) 0.5777(2) 0.121(8) Uiso 1 calc R
H292 H 0.2447(2) 0.7349(4) 0.6521(2) 0.121(8) Uiso 1 calc R
H293 H 0.2088(2) 0.5719(4) 0.6640(2) 0.121(8) Uiso 1 calc R

loop_
_atom_type_symbol
_atom_type_description
_atom_type_scat_dispersion_real
_atom_type_scat_dispersion_imag
_atom_type_scat_source
C C 0.0033 0.0016 'International Tables Vol C Tables 4.2.6.8 and 6.1.1.4'
H H 0.0000 0.0000 'International Tables Vol C Tables 4.2.6.8 and 6.1.1.4'
O O 0.0106 0.0060 'International Tables Vol C Tables 4.2.6.8 and 6.1.1.4'
N N 0.0061 0.0033 'International Tables Vol C Tables 4.2.6.8 and 6.1.1.4'
S S 0.1246 0.1234 'International Tables Vol C Tables 4.2.6.8 and 6.1.1.4'

loop_
_geom_angle_atom_site_label_1
_geom_angle_atom_site_label_2
_geom_angle_atom_site_label_3
_geom_angle
O2 P1 C15 113.84(12)
O2 P1 C9 111.61(11)
C15 P1 C9 103.52(12)
O2 P1 C2 116.76(11)
C15 P1 C2 105.32(11)
C9 P1 C2 104.54(11)
O3 Si1 C29 104.14(13)
O3 Si1 C28 111.88(12)
C29 Si1 C28 110.4(2)
O3 Si1 C27 110.37(12)
C29 Si1 C27 110.9(2)
C28 Si1 C27 109.1(2)
C1 O1 C4 107.8(2)
C1 O3 Si1 124.71(14)
O3 C1 O1 109.2(2)
O3 C1 C21 110.4(2)
O1 C1 C21 108.6(2)
O3 C1 C2 110.3(2)
O1 C1 C2 105.5(2)
C21 C1 C2 112.7(2)
C3 C2 C1 103.2(2)
C3 C2 P1 116.1(2)
C1 C2 P1 114.6(2)
C3 C2 H2 107.47(13)
C1 C2 H2 107.47(12)
P1 C2 H2 107.47(7)
C4 C3 C8 113.8(2)
C4 C3 C2 101.2(2)
C8 C3 C2 119.5(2)
C4 C3 H3 107.21(14)
C8 C3 H3 107.2(2)
C2 C3 H3 107.21(13)
O1 C4 C5 108.0(2)
O1 C4 C3 102.8(2)
C5 C4 C3 116.5(2)
O1 C4 H4 109.76(12)
C5 C4 H4 109.8(2)
C3 C4 H4 109.76(14)
C4 C5 H51 109.5(2)
C4 C5 H52 109.5(2)
H51 C5 H52 109.5
C4 C5 H53 109.5(2)
H51 C5 H53 109.5
H52 C5 H53 109.5
C3 C8 H81 109.5(2)
C3 C8 H82 109.47(15)
H81 C8 H82 109.5
C3 C8 H83 109.5(2)
H81 C8 H83 109.5
H82 C8 H83 109.5
C10 C9 C14 117.7(3)
C10 C9 P1 117.6(2)
C14 C9 P1 124.7(2)
C11 C10 C9 120.1(3)
C11 C10 H10 119.9(2)
C9 C10 H10 119.9(2)
C12 C11 C10 120.7(2)
C12 C11 H11 119.6
C10 C11 H11 119.6(2)
C13 C12 C11 120.4
C13 C12 H12 119.8
C11 C12 H12 119.8
C12 C13 C14 119.3(2)
C12 C13 H13 120.4
C14 C13 H13 120.4(2)
C13 C14 C9 121.8(3)
C13 C14 H14 119.1(2)
C9 C14 H14 119.1(2)
C20 C15 C16 119.0(3)
C20 C15 P1 122.5(2)
C16 C15 P1 118.4(2)
C15 C16 C17 119.1(3)
C15 C16 H16 120.5(2)
C17 C16 H16 120.5(2)
C18 C17 C16 121.1(4)
C18 C17 H17 119.4(2)
C16 C17 H17 119.4(2)
C19 C18 C17 119.6(3)
C19 C18 H18 120.2(2)
C17 C18 H18 120.2(2)
C18 C19 C20 120.4(4)
C18 C19 H19 119.8(2)
C20 C19 H19 119.8(2)
C15 C20 C19 120.8(3)
C15 C20 H20 119.6(2)
C19 C20 H20 119.6(2)
C22 C21 C26 118.6(2)
C22 C21 C1 120.8(2)
C26 C21 C1 120.6(2)
C21 C22 C23 120.5(3)
C21 C22 H22 119.8(2)
C23 C22 H22 119.8(2)
C24 C23 C22 120.1(3)
C24 C23 H23 119.9(2)
C22 C23 H23 119.9(2)
C23 C24 C25 120.1(3)
C23 C24 H24 120.0(2)
C25 C24 H24 120.0(2)
C24 C25 C26 119.8(3)
C24 C25 H25 120.1(2)
C26 C25 H25 120.1(2)
C25 C26 C21 120.9(3)
C25 C26 H26 119.6(2)
C21 C26 H26 119.57(15)
Si1 C27 H271 109.47(11)
Si1 C27 H272 109.47(10)
H271 C27 H272 109.5
Si1 C27 H273 109.47(12)
H271 C27 H273 109.5
H272 C27 H273 109.5
Si1 C28 H281 109.47(11)
Si1 C28 H282 109.47(11)
H281 C28 H282 109.5
Si1 C28 H283 109.47(11)
H281 C28 H283 109.5
H282 C28 H283 109.5
Si1 C29 H291 109.47(12)
Si1 C29 H292 109.47(11)
H291 C29 H292 109.5
Si1 C29 H293 109.47(11)
H291 C29 H293 109.5
H292 C29 H293 109.5

loop_
_geom_bond_atom_site_label_1
_geom_bond_atom_site_label_2
_geom_bond_distance
P1 O2 1.475(2)
P1 C15 1.808(3)
P1 C9 1.816(3)
P1 C2 1.831(2)
Si1 O3 1.659(2)
Si1 C29 1.844(3)
Si1 C28 1.848(3)
Si1 C27 1.849(3)
O1 C1 1.421(3)
O1 C4 1.443(3)
O3 C1 1.407(3)
C1 C21 1.521(3)
C1 C2 1.570(3)
C2 C3 1.554(3)
C2 H2 0.98
C3 C4 1.513(3)
C3 C8 1.516(4)
C3 H3 0.98
C4 C5 1.509(4)
C4 H4 0.98
C5 H51 0.96
C5 H52 0.96
C5 H53 0.96
C8 H81 0.96
C8 H82 0.96
C8 H83 0.96
C9 C10 1.385(4)
C9 C14 1.394(4)
C10 C11 1.376(4)
C10 H10 0.93
C11 C12 1.37
C11 H11 0.93
C12 C13 1.36
C12 H12 0.93
C13 C14 1.376(3)
C13 H13 0.93
C14 H14 0.93
C15 C20 1.372(4)
C15 C16 1.384(4)
C16 C17 1.388(5)
C16 H16 0.93
C17 C18 1.365(6)
C17 H17 0.93
C18 C19 1.354(6)
C18 H18 0.93
C19 C20 1.379(4)
C19 H19 0.93
C20 H20 0.93
C21 C22 1.380(3)
C21 C26 1.383(3)
C22 C23 1.386(4)
C22 H22 0.93
C23 C24 1.370(5)
C23 H23 0.93
C24 C25 1.371(4)
C24 H24 0.93
C25 C26 1.382(4)
C25 H25 0.93
C26 H26 0.93
C27 H271 0.96
C27 H272 0.96
C27 H273 0.96
C28 H281 0.96
C28 H282 0.96
C28 H283 0.96
C29 H291 0.96
C29 H292 0.96
C29 H293 0.96

loop_
_geom_torsion_atom_site_label_1
_geom_torsion_atom_site_label_2
_geom_torsion_atom_site_label_3
_geom_torsion_atom_site_label_4
_geom_torsion
C29 Si1 O3 C1 -157.6(2)
C28 Si1 O3 C1 -38.4(2)
C27 Si1 O3 C1 83.4(2)
Si1 O3 C1 O1 -35.3(2)
Si1 O3 C1 C21 84.0(2)
Si1 O3 C1 C2 -150.81(15)
C4 O1 C1 O3 -93.4(2)
C4 O1 C1 C21 146.1(2)
C4 O1 C1 C2 25.1(2)
O3 C1 C2 C3 120.1(2)
O1 C1 C2 C3 2.3(2)
C21 C1 C2 C3 -116.0(2)
O3 C1 C2 P1 -7.1(2)
O1 C1 C2 P1 -124.9(2)
C21 C1 C2 P1 116.8(2)
O2 P1 C2 C3 -52.7(2)
C15 P1 C2 C3 179.9(2)
C9 P1 C2 C3 71.1(2)
O2 P1 C2 C1 67.6(2)
C15 P1 C2 C1 -59.8(2)
C9 P1 C2 C1 -168.6(2)
C1 C2 C3 C4 -26.7(2)
P1 C2 C3 C4 99.6(2)
C1 C2 C3 C8 -152.5(2)
P1 C2 C3 C8 -26.2(3)
C1 O1 C4 C5 -167.1(2)
C1 O1 C4 C3 -43.4(2)
C8 C3 C4 O1 171.7(2)
C2 C3 C4 O1 42.2(2)
C8 C3 C4 C5 -70.4(3)
C2 C3 C4 C5 160.1(2)
O2 P1 C9 C10 -21.0(3)
C15 P1 C9 C10 101.9(2)
C2 P1 C9 C10 -148.1(2)
O2 P1 C9 C14 159.5(2)
C15 P1 C9 C14 -77.7(2)
C2 P1 C9 C14 32.4(3)
C14 C9 C10 C11 0.6(4)
P1 C9 C10 C11 -178.9(2)
C9 C10 C11 C12 -1.0(3)
C10 C11 C12 C13 0.2(2)
C11 C12 C13 C14 0.8(2)
C12 C13 C14 C9 -1.1(3)
C10 C9 C14 C13 0.4(4)
P1 C9 C14 C13 179.9(2)
O2 P1 C15 C20 172.8(2)
C9 P1 C15 C20 51.4(3)
C2 P1 C15 C20 -58.1(3)
O2 P1 C15 C16 -7.6(3)
C9 P1 C15 C16 -129.0(2)
C2 P1 C15 C16 121.5(2)
C20 C15 C16 C17 1.7(5)
P1 C15 C16 C17 -177.9(3)
C15 C16 C17 C18 -0.8(6)
C16 C17 C18 C19 -0.3(6)
C17 C18 C19 C20 0.5(6)
C16 C15 C20 C19 -1.6(5)
P1 C15 C20 C19 177.9(2)
C18 C19 C20 C15 0.5(5)
O3 C1 C21 C22 29.1(3)
O1 C1 C21 C22 148.8(2)
C2 C1 C21 C22 -94.8(3)
O3 C1 C21 C26 -152.8(2)
O1 C1 C21 C26 -33.1(3)
C2 C1 C21 C26 83.4(3)
C26 C21 C22 C23 -0.4(4)
C1 C21 C22 C23 177.8(2)
C21 C22 C23 C24 0.5(4)
C22 C23 C24 C25 -0.3(5)
C23 C24 C25 C26 0.0(5)
C24 C25 C26 C21 0.1(4)
C22 C21 C26 C25 0.1(4)
C1 C21 C26 C25 -178.1(2)
